data_9004913
loop_
_publ_author_name
'Locock, A. J.'
'Burns, P. C.'
'Flynn, T. M.'

_publ_section_title
;Structures of strontium- and barium-dominant compounds that contain the
 autunite-type sheet
;
_journal_name_full 'The Canadian Mineralogist'
_journal_page_first 721
_journal_page_last 733
_journal_paper_doi 10.2113/gscanmin.43.2.721
_journal_volume 43
_journal_year 2005
_chemical_formula_sum 'As2 Ba H20 O22 U2'
_chemical_name_mineral Heinrichite
_space_group_IT_number 13
_symmetry_space_group_name_Hall '-P 2yc'
_symmetry_space_group_name_H-M 'P 1 2/c 1'
_cell_angle_alpha 90
_cell_angle_beta 104.171
_cell_angle_gamma 90
_cell_formula_units_Z 2
_cell_length_a 7.1548
_cell_length_b 7.1340
_cell_length_c 21.290
_cell_volume 1053.623
_database_code_amcsd 0006009
_exptl_crystal_density_diffrn 3.579
_cod_original_formula_sum 'U2 As2 Ba O22 H20'
_cod_database_code 9004913

loop_
_space_group_symop_operation_xyz
x,y,z
x,-y,1/2+z
-x,y,1/2-z
-x,-y,-z

loop_
_atom_site_aniso_label
_atom_site_aniso_U_11
_atom_site_aniso_U_22
_atom_site_aniso_U_33
_atom_site_aniso_U_12
_atom_site_aniso_U_13
_atom_site_aniso_U_23
U 0.01200 0.01100 0.01500 0.00000 0.00300 0.00000
As 0.01200 0.01100 0.01900 0.00000 0.00400 0.00000
Ba 0.02500 0.02500 0.02000 0.00000 0.00300 0.00000
O1 0.02200 0.01500 0.02100 0.00200 0.00400 0.00000
O2 0.03200 0.01100 0.02000 -0.00400 0.00300 -0.00400
O3 0.02700 0.01100 0.02700 0.00000 0.01100 0.00400
O4 0.01200 0.02400 0.02400 -0.00300 0.00900 -0.00200
O5 0.01400 0.02600 0.02500 -0.00100 0.00500 0.00200
O6 0.02700 0.02800 0.01800 0.00100 0.00700 0.00100
Wat7 0.03300 0.04900 0.04700 0.00700 0.00900 -0.00500
Wat8 0.05100 0.04800 0.03200 -0.01500 0.01500 -0.00200
Wat9 0.06300 0.03500 0.03800 -0.00300 0.00000 0.00100
Wat10 0.04100 0.04800 0.03900 -0.00900 0.00800 -0.00400
Wat11 0.06400 0.06100 0.03100 0.01500 0.01500 0.00900

loop_
_atom_site_label
_atom_site_fract_x
_atom_site_fract_y
_atom_site_fract_z
_atom_site_U_iso_or_equiv
_atom_site_type_symbol
_atom_site_attached_hydrogens
U 0.28610 0.74880 0.04400 0.01300 U 0
As 0.24620 0.24860 0.00110 0.01400 As 0
Ba 0.50000 -0.04170 0.25000 0.02400 Ba 0
O1 0.35200 0.75280 0.13080 0.01900 O 0
O2 0.32000 0.43230 0.05020 0.02200 O 0
O3 0.24360 0.06350 0.04970 0.02100 O 0
O4 0.39660 0.21120 -0.04690 0.01900 O 0
O5 0.02840 0.28570 -0.04770 0.02100 O 0
O6 0.22340 0.74730 -0.04180 0.02400 O 0
Wat7 0.14060 0.10120 0.17470 0.04300 O 2
Wat8 0.75290 -0.00490 0.16230 0.04300 O 2
Wat9 0.52520 0.30460 0.17720 0.04800 O 2
Wat10 0.28060 0.63240 0.26150 0.04300 O 2
Wat11 0.01890 0.50710 0.33730 0.05100 O 2

loop_
_cod_changelog_entry_id
_cod_changelog_entry_author
_cod_changelog_entry_date
_cod_changelog_entry_text
1
;cod-tools version 3.8.0
Id: cif_guess_AMCSD_atom_types 9574 2023-05-10 09:00:05Z saulius
;
2023-05-10T18:49:43+03:00
;Derived atom types and hydrogen counts
from atom names that follow the AMCSD naming convention
(Wat == water, O-H == hydroxyl).
;

loop_
_cod_related_entry_id
_cod_related_entry_database
_cod_related_entry_code
1 AMCSD 0006009
